data_7700876
loop_
_publ_author_name
'Cheung, Wai-Man'
'Au-Yeung, Ka-Chun'
'Wong, Kai-Hong'
'So, Yat-Ming'
'Sung, Herman H. Y.'
'Williams, Ian D.'
'Leung, Wa-Hung'

_publ_section_title
;
 Reactions of cerium complexes with transition metal nitrides: synthesis
 and structure of heterometallic cerium complexes containing bridging
 catecholate ligands.
;
_journal_issue 35
_journal_name_full 'Dalton transactions (Cambridge, England : 2003)'
_journal_page_first 13458
_journal_page_last 13465
_journal_paper_doi 10.1039/c9dt02959a
_journal_volume 48
_journal_year 2019
_chemical_formula_moiety 'C12 H8 O6 Re, C34 H69 Ce Co2 O20 P6'
_chemical_formula_sum 'C46 H82 Ce Co2 O26 P6 Re'
_chemical_formula_weight 1681.11
_space_group_crystal_system monoclinic
_space_group_IT_number 14
_space_group_name_Hall '-P 2ybc'
_space_group_name_H-M_alt 'P 1 21/c 1'
_symmetry_space_group_name_Hall '-P 2ybc'
_symmetry_space_group_name_H-M 'P 1 21/c 1'
_atom_sites_solution_hydrogens mixed
_atom_sites_solution_primary direct
_audit_creation_date 2019-03-15
_audit_creation_method
;
Olex2 1.2
(compiled 2017.08.10 svn.r3458 for OlexSys, GUI svn.r5381)
;
_audit_update_record
;
2019-05-12 deposited with the CCDC.    2019-08-21 downloaded from the CCDC.
;
_cell_angle_alpha 90
_cell_angle_beta 99.3323(10)
_cell_angle_gamma 90
_cell_formula_units_Z 4
_cell_length_a 11.86004(14)
_cell_length_b 22.5385(3)
_cell_length_c 24.0165(2)
_cell_measurement_reflns_used 14723
_cell_measurement_temperature 100(2)
_cell_measurement_theta_max 75.4800
_cell_measurement_theta_min 3.9150
_cell_volume 6334.82(13)
_computing_cell_refinement 'CrysAlisPro 1.171.38.46 (Rigaku OD, 2015)'
_computing_data_collection 'CrysAlisPro 1.171.38.46 (Rigaku OD, 2015)'
_computing_data_reduction 'CrysAlisPro 1.171.38.46 (Rigaku OD, 2015)'
_computing_molecular_graphics 'Olex2 (Dolomanov et al., 2009)'
_computing_publication_material 'Olex2 (Dolomanov et al., 2009)'
_computing_structure_refinement 'ShelXL (Sheldrick, 2015)'
_computing_structure_solution 'ShelXS (Sheldrick, 2008)'
_diffrn_ambient_temperature 100.15
_diffrn_detector 'CCD plate'
_diffrn_detector_area_resol_mean 10.3577
_diffrn_detector_type Atlas
_diffrn_measured_fraction_theta_full 0.996
_diffrn_measured_fraction_theta_max 0.996
_diffrn_measurement_details
;
List of Runs (angles in degrees, time in seconds):

  # Type    Start    End  Width  t~exp~   \w     \q     \k     \f   Frames
#--------------------------------------------------------------------------
  1  \w     31.00 108.00   1.00    3.00    --  110.57 -94.00   0.00   77
  2  \w    -70.00  33.00   1.00    2.00    --  -40.57  57.00-120.00  103
  3  \w    -70.00  33.00   1.00    2.00    --  -40.57  77.00  90.00  103
  4  \w    -68.00  35.00   1.00    2.00    --  -40.57  77.00 -30.00  103
  5  \w     43.00 141.00   1.00    3.00    --  110.57 -30.00 -60.00   98
  6  \w     80.00 177.00   1.00    3.00    --  110.57  30.00-180.00   97
  7  \w    100.00 178.00   1.00    3.00    --  110.57 111.00  60.00   78
  8  \w     89.00 170.00   1.00    3.00    --  110.57  45.00 120.00   81
  9  \w     43.00 115.00   1.00    3.00    --  110.57-111.00 -90.00   72
 10  \w     32.00 134.00   1.00    3.00    --  110.57 -77.00  90.00  102
 11  \w     39.00 141.00   1.00    3.00    --  110.57 -30.00 120.00  102
;
_diffrn_measurement_device 'kappa diffractometer'
_diffrn_measurement_device_type 'SuperNova, Dual, Cu at zero, Atlas'
_diffrn_measurement_method '\w scans'
_diffrn_orient_matrix_type 'CrysAlisPro convention (1999,Acta A55,543-557)'
_diffrn_orient_matrix_UB_11 0.0443684000
_diffrn_orient_matrix_UB_12 0.0627248000
_diffrn_orient_matrix_UB_13 -0.0100458000
_diffrn_orient_matrix_UB_21 -0.0474326000
_diffrn_orient_matrix_UB_22 -0.0056148000
_diffrn_orient_matrix_UB_23 -0.0634569000
_diffrn_orient_matrix_UB_31 -0.1144175000
_diffrn_orient_matrix_UB_32 0.0265007000
_diffrn_orient_matrix_UB_33 0.0102925000
_diffrn_radiation_monochromator mirror
_diffrn_radiation_probe x-ray
_diffrn_radiation_type CuK\a
_diffrn_radiation_wavelength 1.54184
_diffrn_reflns_av_R_equivalents 0.0430
_diffrn_reflns_av_unetI/netI 0.0417
_diffrn_reflns_Laue_measured_fraction_full 0.996
_diffrn_reflns_Laue_measured_fraction_max 0.996
_diffrn_reflns_limit_h_max 12
_diffrn_reflns_limit_h_min -14
_diffrn_reflns_limit_k_max 27
_diffrn_reflns_limit_k_min -24
_diffrn_reflns_limit_l_max 28
_diffrn_reflns_limit_l_min -27
_diffrn_reflns_number 35347
_diffrn_reflns_point_group_measured_fraction_full 0.996
_diffrn_reflns_point_group_measured_fraction_max 0.996
_diffrn_reflns_theta_full 66.500
_diffrn_reflns_theta_max 67.497
_diffrn_reflns_theta_min 3.730
_diffrn_source 'micro-focus sealed X-ray tube'
_diffrn_source_current 35
_diffrn_source_power 1.75
_diffrn_source_target Cu
_diffrn_source_type 'SuperNova (Cu) X-ray Source'
_diffrn_source_voltage 50
_exptl_absorpt_coefficient_mu 15.222
_exptl_absorpt_correction_T_max 1.00000
_exptl_absorpt_correction_T_min 0.51488
_exptl_absorpt_correction_type multi-scan
_exptl_absorpt_process_details
;
CrysAlisPro 1.171.38.46 (Rigaku Oxford Diffraction, 2015)
Empirical absorption correction using spherical harmonics,
 implemented in SCALE3 ABSPACK scaling algorithm.
;
_exptl_crystal_colour red
_exptl_crystal_colour_primary red
_exptl_crystal_density_diffrn 1.763
_exptl_crystal_description plate
_exptl_crystal_F_000 3372
_exptl_crystal_size_max 0.15
_exptl_crystal_size_mid 0.08
_exptl_crystal_size_min 0.02
_refine_diff_density_max 1.533
_refine_diff_density_min -0.714
_refine_diff_density_rms 0.106
_refine_ls_extinction_method none
_refine_ls_goodness_of_fit_ref 1.036
_refine_ls_hydrogen_treatment constr
_refine_ls_matrix_type full
_refine_ls_number_parameters 851
_refine_ls_number_reflns 11375
_refine_ls_number_restraints 79
_refine_ls_restrained_S_all 1.037
_refine_ls_R_factor_all 0.0450
_refine_ls_R_factor_gt 0.0367
_refine_ls_shift/su_max 0.001
_refine_ls_shift/su_mean 0.000
_refine_ls_structure_factor_coef Fsqd
_refine_ls_weighting_details 'w=1/[\s^2^(Fo^2^)+(0.0480P)^2^+8.0360P] where P=(Fo^2^+2Fc^2^)/3'
_refine_ls_weighting_scheme calc
_refine_ls_wR_factor_gt 0.0902
_refine_ls_wR_factor_ref 0.0943
_reflns_Friedel_coverage 0.000
_reflns_number_gt 9814
_reflns_number_total 11375
_reflns_threshold_expression 'I > 2\s(I)'
_cod_data_source_file c9dt02959a2.cif
_cod_data_source_block hong13cult
_cod_depositor_comments 'Adding full bibliography for 7700874--7700876.cif.'
_cod_original_cell_volume 6334.81(12)
_cod_database_code 7700876
_shelx_shelxl_version_number 2014/7
_chemical_oxdiff_formula 'Re Co Ce O15 P3 C29 H45 Cl2'
_shelx_space_group_comment
;
The symmetry employed for this shelxl refinement is uniquely defined
by the following loop, which should always be used as a source of
symmetry information in preference to the above space-group names.
They are only intended as comments.
;
_reflns_odcompleteness_completeness 99.94
_reflns_odcompleteness_iscentric 1
_reflns_odcompleteness_theta 68.13
_olex2_refinement_description
;
1. Fixed Uiso
 At 1.2 times of:
  All C(H) groups, All C(H,H) groups
 At 1.5 times of:
  All C(H,H,H) groups, All O(H,H) groups
2. Restrained distances
 C40A-C39 \\sim C40-C39
 with sigma of 0.01
3. Uiso/Uaniso restraints and constraints
Uanis(P5A) \\sim Ueq, Uanis(P4A) \\sim Ueq, Uanis(P6A) \\sim Ueq: with sigma of
0.005 and sigma for terminal atoms of 0.003
Uanis(C11A) \\sim Ueq, Uanis(C11) \\sim Ueq, Uanis(C12A) \\sim Ueq, Uanis(C12)
\\sim Ueq: with sigma of 0.005 and sigma for terminal atoms of 0.003
Uanis(O18A) \\sim Ueq, Uanis(O17A) \\sim Ueq, Uanis(O19A) \\sim Ueq: with sigma
of 0.005 and sigma for terminal atoms of 0.002
Uanis(O12A) \\sim Ueq: with sigma of 0.003 and sigma for terminal atoms of 0.002
Uanis(O16A) \\sim Ueq: with sigma of 0.003 and sigma for terminal atoms of 0.002
4. Rigid body (RIGU) restrains
 P4A, O12A
 with sigma for 1-2 distances of 0.001 and sigma for 1-3 distances of 0.001
 P5A, O14A
 with sigma for 1-2 distances of 0.001 and sigma for 1-3 distances of 0.001
5. Others
 Fixed Sof: P4(0.8) P4A(0.2) P5(0.8) P5A(0.2) P6(0.8) P6A(0.2) O11(0.8)
 O12A(0.2) O13(0.8) O14A(0.2) O15(0.8) O16A(0.2) O17(0.8) O17A(0.2) O18(0.8)
 O18A(0.2) O19(0.8) O19A(0.2) C11(0.5) H11A(0.5) H11B(0.5) C11A(0.5) H11C(0.5)
 H11D(0.5) C12(0.5) H12A(0.5) H12B(0.5) H12C(0.5) C12A(0.5) H12D(0.5) H12E(0.5)
 H12F(0.5) C40(0.58) C40A(0.42)
6.a Rotating group:
 O10(H10A,H10B), O20(H20A,H20B)
6.b Secondary CH2 refined with riding coordinates:
 C11(H11A,H11B), C11A(H11C,H11D), C13(H13A,H13B), C15(H15A,H15B), C17(H17A,
 H17B), C19(H19A,H19B), C21(H21A,H21B), C31(H31A,H31B), C33(H33A,H33B),
 C35(H35A,H35B), C37(H37A,H37B), C41(H41A,H41B)
6.c Aromatic/amide H refined with riding coordinates:
 C53(H53), C54(H54), C55(H55), C56(H56), C63(H63), C64(H64), C65(H65),
 C66(H66), C1(H1), C2(H2), C3(H3), C4(H4), C5(H5), C6(H6), C7(H7), C8(H8),
 C9(H9), C10(H10)
6.d Idealised Me refined as rotating group:
 C12(H12A,H12B,H12C), C12A(H12D,H12E,H12F), C14(H14A,H14B,H14C), C16(H16A,H16B,
 H16C), C18(H18A,H18B,H18C), C20(H20C,H20D,H20E), C22(H22A,H22B,H22C), C32(H32A,
 H32B,H32C), C34(H34A,H34B,H34C), C36(H36A,H36B,H36C), C38(H38A,H38B,H38C),
 C42(H42A,H42B,H42C)
;
_olex2_date_sample_data_collection 2017-08-03
_olex2_submission_special_instructions 'No special instructions were received'
_oxdiff_exptl_absorpt_empirical_details
;
Empirical correction (ABSPACK) includes:
- Absorption correction using spherical harmonics
- Frame scaling
;
_oxdiff_exptl_absorpt_empirical_full_max 1.466
_oxdiff_exptl_absorpt_empirical_full_min 0.711

loop_
_space_group_symop_operation_xyz
'x, y, z'
'-x, y+1/2, -z+1/2'
'-x, -y, -z'
'x, -y-1/2, z-1/2'

loop_
_atom_site_label
_atom_site_type_symbol
_atom_site_fract_x
_atom_site_fract_y
_atom_site_fract_z
_atom_site_U_iso_or_equiv
_atom_site_adp_type
_atom_site_occupancy
_atom_site_site_symmetry_order
_atom_site_calc_flag
_atom_site_refinement_flags_posn
_atom_site_refinement_flags_adp
_atom_site_refinement_flags_occupancy
_atom_site_disorder_assembly
_atom_site_disorder_group
Re1 Re 0.67125(2) 0.19184(2) 0.27047(2) 0.03173(7) Uani 1 1 d . . . . .
O21 O 0.7857(4) 0.1558(2) 0.24968(16) 0.0486(10) Uani 1 1 d . . . . .
O22 O 0.6440(4) 0.24608(18) 0.21990(16) 0.0515(11) Uani 1 1 d . . . . .
O23 O 0.6969(3) 0.14884(15) 0.34629(14) 0.0319(8) Uani 1 1 d . . . . .
O24 O 0.7353(3) 0.25332(15) 0.32232(14) 0.0344(8) Uani 1 1 d . . . . .
O25 O 0.5142(3) 0.20850(18) 0.29219(18) 0.0431(9) Uani 1 1 d . . . . .
O26 O 0.5827(4) 0.12064(17) 0.24381(16) 0.0436(10) Uani 1 1 d . . . . .
C51 C 0.7364(4) 0.1816(2) 0.3912(2) 0.0275(10) Uani 1 1 d . . . . .
C52 C 0.7590(4) 0.2408(2) 0.3785(2) 0.0302(11) Uani 1 1 d . . . . .
C53 C 0.8017(5) 0.2800(3) 0.4196(2) 0.0375(12) Uani 1 1 d . . . . .
H53 H 0.8172 0.3199 0.4105 0.045 Uiso 1 1 calc R . . . .
C54 C 0.8222(5) 0.2606(3) 0.4756(2) 0.0388(13) Uani 1 1 d . . . . .
H54 H 0.8513 0.2875 0.5049 0.047 Uiso 1 1 calc R . . . .
C55 C 0.8001(4) 0.2023(3) 0.4886(2) 0.0359(12) Uani 1 1 d . . . . .
H55 H 0.8152 0.1894 0.5268 0.043 Uiso 1 1 calc R . . . .
C56 C 0.7562(4) 0.1624(3) 0.4466(2) 0.0330(11) Uani 1 1 d . . . . .
H56 H 0.7401 0.1226 0.4557 0.040 Uiso 1 1 calc R . . . .
C61 C 0.4417(5) 0.1633(3) 0.2875(3) 0.0467(15) Uani 1 1 d . . . . .
C62 C 0.4768(5) 0.1148(3) 0.2610(3) 0.0490(16) Uani 1 1 d . . . . .
C63 C 0.4125(6) 0.0633(3) 0.2522(3) 0.0589(18) Uani 1 1 d . . . . .
H63 H 0.4384 0.0301 0.2333 0.071 Uiso 1 1 calc R . . . .
C64 C 0.3083(6) 0.0620(3) 0.2719(3) 0.0564(17) Uani 1 1 d . . . . .
H64 H 0.2633 0.0270 0.2678 0.068 Uiso 1 1 calc R . . . .
C65 C 0.2699(7) 0.1113(4) 0.2976(4) 0.075(2) Uani 1 1 d . . . . .
H65 H 0.1979 0.1103 0.3101 0.090 Uiso 1 1 calc R . . . .
C66 C 0.3363(6) 0.1625(3) 0.3051(4) 0.066(2) Uani 1 1 d . . . . .
H66 H 0.3095 0.1966 0.3221 0.079 Uiso 1 1 calc R . . . .
Ce1 Ce 0.26842(2) 0.39649(2) 0.25465(2) 0.02041(7) Uani 1 1 d . . . . .
Co1 Co 0.19055(6) 0.37487(3) 0.06945(3) 0.01972(15) Uani 1 1 d . . . . .
Co2 Co 0.18277(6) 0.40379(3) 0.42740(3) 0.01886(15) Uani 1 1 d . . . . .
P1 P 0.20148(11) 0.30166(5) 0.12848(5) 0.0254(2) Uani 1 1 d . . . . .
P2 P 0.34668(10) 0.41387(6) 0.11394(5) 0.0267(3) Uani 1 1 d . . . . .
P3 P 0.08245(10) 0.42261(6) 0.11757(5) 0.0270(3) Uani 1 1 d . . . . .
P4 P 0.07452(12) 0.43952(7) 0.35350(6) 0.0229(3) Uani 0.8 1 d . . P A 1
P4A P 0.1712(6) 0.4773(3) 0.3710(3) 0.0315(13) Uani 0.2 1 d . U P A 2
P5 P 0.33259(12) 0.44717(7) 0.40209(6) 0.0228(3) Uani 0.8 1 d . . P A 1
P5A P 0.3485(5) 0.3823(3) 0.4145(2) 0.0221(11) Uani 0.2 1 d . U P A 2
P6 P 0.20837(12) 0.32176(6) 0.38284(6) 0.0197(3) Uani 0.8 1 d . . P A 1
P6A P 0.0987(4) 0.3465(2) 0.3612(2) 0.0172(10) Uani 0.2 1 d . U P A 2
O1 O 0.0902(3) 0.26056(16) 0.11494(17) 0.0401(9) Uani 1 1 d . . . . .
O2 O 0.2967(3) 0.25814(15) 0.11170(15) 0.0317(8) Uani 1 1 d . . . . .
O3 O 0.4580(3) 0.38505(19) 0.09283(15) 0.0398(9) Uani 1 1 d . . . . .
O4 O 0.3520(3) 0.47983(16) 0.08953(14) 0.0321(8) Uani 1 1 d . . . . .
O5 O 0.0449(3) 0.48588(16) 0.09010(17) 0.0417(9) Uani 1 1 d . . . . .
O6 O -0.0404(3) 0.39094(17) 0.10805(15) 0.0346(8) Uani 1 1 d . . . . .
O7 O 0.2224(5) 0.31330(16) 0.19067(15) 0.0520(12) Uani 1 1 d . . . . .
O8 O 0.3713(3) 0.4142(2) 0.17732(14) 0.0427(10) Uani 1 1 d . . . . .
O9 O 0.1220(3) 0.4313(2) 0.17946(16) 0.0504(12) Uani 1 1 d . . . . .
O10 O 0.4588(3) 0.33446(17) 0.27250(15) 0.0359(8) Uani 1 1 d . . . . .
H10A H 0.4890 0.3326 0.2413 0.054 Uiso 1 1 d GR . . . .
H10B H 0.4434 0.2970 0.2795 0.054 Uiso 1 1 d GR . . . .
O11 O -0.0541(4) 0.4153(2) 0.34749(17) 0.0332(10) Uani 0.8 1 d . . P A 1
O12 O 0.0562(3) 0.50877(17) 0.36991(15) 0.0408(9) Uani 1 1 d . . . . .
O12A O 0.280(2) 0.5215(13) 0.4010(12) 0.056(4) Uani 0.2 1 d . U P A 2
O13 O 0.3307(5) 0.5166(2) 0.41794(18) 0.0331(11) Uani 0.8 1 d . . P A 1
O14 O 0.4426(3) 0.42681(18) 0.44754(15) 0.0391(9) Uani 1 1 d . . . . .
O14A O 0.377(2) 0.3170(10) 0.4378(9) 0.054(6) Uani 0.2 1 d . U P A 2
O15 O 0.3002(3) 0.27769(18) 0.41890(17) 0.0266(9) Uani 0.8 1 d . . P A 1
O16 O 0.0926(3) 0.28397(14) 0.38547(13) 0.0273(7) Uani 1 1 d . . . . .
O16A O -0.0299(14) 0.3687(8) 0.3456(7) 0.027(3) Uani 0.2 1 d . U P A 2
O17 O 0.1105(4) 0.4362(2) 0.29639(16) 0.0295(9) Uani 0.8 1 d . . P A 1
O17A O 0.179(2) 0.4678(10) 0.3112(9) 0.052(5) Uani 0.2 1 d . U P A 2
O18 O 0.3574(3) 0.44085(19) 0.34282(16) 0.0275(9) Uani 0.8 1 d . . P A 1
O18A O 0.3759(13) 0.3902(7) 0.3555(6) 0.020(3) Uani 0.2 1 d . U P A 2
O19 O 0.2355(4) 0.32380(17) 0.32392(17) 0.0265(9) Uani 0.8 1 d . . P A 1
O19A O 0.1495(12) 0.3384(6) 0.3079(6) 0.015(3) Uani 0.2 1 d . U P A 2
O20 O 0.2820(5) 0.5123(2) 0.2408(2) 0.0707(15) Uani 1 1 d . . . . .
H20A H 0.2843 0.5233 0.2024 0.106 Uiso 1 1 d GR . . . .
H20B H 0.3528 0.5282 0.2593 0.106 Uiso 1 1 d GR . . . .
C1 C 0.1166(7) 0.3216(3) 0.0024(2) 0.0558(19) Uani 1 1 d . . . . .
H1 H 0.0799 0.2846 0.0060 0.067 Uiso 1 1 calc R . . . .
C2 C 0.2316(6) 0.3293(3) 0.0001(2) 0.0478(16) Uani 1 1 d . . . . .
H2 H 0.2874 0.2988 0.0020 0.057 Uiso 1 1 calc R . . . .
C3 C 0.2510(5) 0.3909(3) -0.00575(19) 0.0370(13) Uani 1 1 d . . . . .
H3 H 0.3218 0.4091 -0.0092 0.044 Uiso 1 1 calc R . . . .
C4 C 0.1465(5) 0.4202(3) -0.00544(19) 0.0389(13) Uani 1 1 d . . . . .
H4 H 0.1340 0.4618 -0.0077 0.047 Uiso 1 1 calc R . . . .
C5 C 0.0643(5) 0.3764(4) -0.0012(2) 0.0523(18) Uani 1 1 d . . . . .
H5 H -0.0146 0.3834 -0.0010 0.063 Uiso 1 1 calc R . . . .
C6 C 0.1906(5) 0.3594(2) 0.50467(18) 0.0291(11) Uani 1 1 d . . . . .
H6 H 0.2252 0.3218 0.5138 0.035 Uiso 1 1 calc R . . . .
C7 C 0.0753(4) 0.3692(2) 0.47997(19) 0.0307(11) Uani 1 1 d . . . . .
H7 H 0.0190 0.3396 0.4692 0.037 Uiso 1 1 calc R . . . .
C8 C 0.0596(5) 0.4313(3) 0.47434(19) 0.0358(12) Uani 1 1 d . . . . .
H8 H -0.0100 0.4506 0.4596 0.043 Uiso 1 1 calc R . . . .
C9 C 0.1642(5) 0.4598(2) 0.49425(19) 0.0321(11) Uani 1 1 d . . . . .
H9 H 0.1778 0.5014 0.4947 0.038 Uiso 1 1 calc R . . . .
C10 C 0.2453(5) 0.4153(2) 0.51342(18) 0.0305(11) Uani 1 1 d . . . . .
H10 H 0.3230 0.4218 0.5294 0.037 Uiso 1 1 calc R . . . .
C11 C 0.0259(15) 0.2326(8) 0.1499(7) 0.064(5) Uani 0.5 1 d . U P B 1
H11A H 0.0194 0.1906 0.1377 0.077 Uiso 0.5 1 calc R . P B 1
H11B H 0.0722 0.2328 0.1881 0.077 Uiso 0.5 1 calc R . P B 1
C11A C 0.0275(13) 0.2563(7) 0.1656(6) 0.051(3) Uani 0.5 1 d . U P B 2
H11C H 0.0049 0.2958 0.1781 0.061 Uiso 0.5 1 calc R . P B 2
H11D H 0.0730 0.2351 0.1977 0.061 Uiso 0.5 1 calc R . P B 2
C12 C -0.0771(14) 0.2497(8) 0.1559(7) 0.066(4) Uani 0.5 1 d . U P B 1
H12A H -0.0720 0.2851 0.1798 0.100 Uiso 0.5 1 calc GR . P B 1
H12B H -0.1151 0.2178 0.1735 0.100 Uiso 0.5 1 calc GR . P B 1
H12C H -0.1213 0.2589 0.1188 0.100 Uiso 0.5 1 calc GR . P B 1
C12A C -0.0795(13) 0.2185(7) 0.1367(6) 0.058(3) Uani 0.5 1 d . U P B 2
H12D H -0.1284 0.2432 0.1090 0.087 Uiso 0.5 1 calc GR . P B 2
H12E H -0.1233 0.2050 0.1656 0.087 Uiso 0.5 1 calc GR . P B 2
H12F H -0.0529 0.1841 0.1176 0.087 Uiso 0.5 1 calc GR . P B 2
C13 C 0.3176(6) 0.2017(2) 0.1400(2) 0.0439(14) Uani 1 1 d . . . . .
H13A H 0.2514 0.1750 0.1290 0.053 Uiso 1 1 calc R . . . .
H13B H 0.3282 0.2075 0.1814 0.053 Uiso 1 1 calc R . . . .
C14 C 0.4234(5) 0.1746(3) 0.1235(3) 0.0462(15) Uani 1 1 d . . . . .
H14A H 0.4171 0.1748 0.0823 0.069 Uiso 1 1 calc GR . . . .
H14B H 0.4315 0.1337 0.1374 0.069 Uiso 1 1 calc GR . . . .
H14C H 0.4904 0.1977 0.1402 0.069 Uiso 1 1 calc GR . . . .
C15 C 0.5326(5) 0.3455(3) 0.1289(2) 0.0415(13) Uani 1 1 d . . . . .
H15A H 0.4869 0.3180 0.1484 0.050 Uiso 1 1 calc R . . . .
H15B H 0.5836 0.3685 0.1578 0.050 Uiso 1 1 calc R . . . .
C16 C 0.6010(6) 0.3117(3) 0.0936(3) 0.0599(19) Uani 1 1 d . . . . .
H16A H 0.5502 0.2873 0.0665 0.090 Uiso 1 1 calc GR . . . .
H16B H 0.6550 0.2860 0.1177 0.090 Uiso 1 1 calc GR . . . .
H16C H 0.6433 0.3393 0.0731 0.090 Uiso 1 1 calc GR . . . .
C17 C 0.4419(5) 0.5196(3) 0.1156(2) 0.0422(13) Uani 1 1 d . . . . .
H17A H 0.4972 0.4976 0.1433 0.051 Uiso 1 1 calc R . . . .
H17B H 0.4085 0.5519 0.1357 0.051 Uiso 1 1 calc R . . . .
C18 C 0.5012(6) 0.5452(3) 0.0711(3) 0.0503(16) Uani 1 1 d . . . . .
H18A H 0.4452 0.5648 0.0425 0.075 Uiso 1 1 calc GR . . . .
H18B H 0.5393 0.5134 0.0535 0.075 Uiso 1 1 calc GR . . . .
H18C H 0.5581 0.5742 0.0882 0.075 Uiso 1 1 calc GR . . . .
C19 C 0.1051(6) 0.5390(3) 0.1114(4) 0.067(2) Uani 1 1 d . . . . .
H19A H 0.1162 0.5649 0.0795 0.080 Uiso 1 1 calc R . . . .
H19B H 0.1814 0.5283 0.1323 0.080 Uiso 1 1 calc R . . . .
C20 C 0.0401(6) 0.5716(3) 0.1494(4) 0.067(2) Uani 1 1 d . . . . .
H20C H -0.0386 0.5777 0.1304 0.101 Uiso 1 1 calc GR . . . .
H20D H 0.0763 0.6101 0.1592 0.101 Uiso 1 1 calc GR . . . .
H20E H 0.0395 0.5484 0.1839 0.101 Uiso 1 1 calc GR . . . .
C21 C -0.1288(5) 0.4112(3) 0.1399(3) 0.0481(15) Uani 1 1 d . . . . .
H21A H -0.0926 0.4336 0.1736 0.058 Uiso 1 1 calc R . . . .
H21B H -0.1681 0.3764 0.1530 0.058 Uiso 1 1 calc R . . . .
C22 C -0.2141(5) 0.4498(3) 0.1046(3) 0.0564(18) Uani 1 1 d . . . . .
H22A H -0.2396 0.4306 0.0681 0.085 Uiso 1 1 calc GR . . . .
H22B H -0.1790 0.4881 0.0986 0.085 Uiso 1 1 calc GR . . . .
H22C H -0.2799 0.4560 0.1239 0.085 Uiso 1 1 calc GR . . . .
C31 C -0.0986(5) 0.3711(3) 0.3026(3) 0.0471(15) Uani 1 1 d . . . A 1
H31A H -0.0527 0.3720 0.2717 0.057 Uiso 1 1 calc R . . A 1
H31B H -0.0963 0.3305 0.3184 0.057 Uiso 1 1 calc R . . A 1
C32 C -0.2158(5) 0.3891(3) 0.2822(3) 0.0466(14) Uani 1 1 d . . . A 1
H32A H -0.2161 0.4286 0.2651 0.070 Uiso 1 1 calc GR . . A 1
H32B H -0.2587 0.3903 0.3138 0.070 Uiso 1 1 calc GR . . A 1
H32C H -0.2516 0.3607 0.2539 0.070 Uiso 1 1 calc GR . . A 1
C33 C -0.0161(5) 0.5445(3) 0.3295(2) 0.0433(14) Uani 1 1 d . . . . .
H33A H -0.0494 0.5199 0.2968 0.052 Uiso 1 1 calc R . . . .
H33B H 0.0292 0.5767 0.3157 0.052 Uiso 1 1 calc R . . . .
C34 C -0.1086(8) 0.5703(4) 0.3567(3) 0.087(3) Uani 1 1 d . . . . .
H34A H -0.1537 0.5980 0.3306 0.130 Uiso 1 1 calc GR . . . .
H34B H -0.0751 0.5915 0.3910 0.130 Uiso 1 1 calc GR . . . .
H34C H -0.1582 0.5385 0.3664 0.130 Uiso 1 1 calc GR . . . .
C35 C 0.3128(6) 0.5644(3) 0.3758(3) 0.0540(17) Uani 1 1 d . . . A 1
H35A H 0.2429 0.5569 0.3481 0.065 Uiso 1 1 calc R . . A 1
H35B H 0.3787 0.5672 0.3554 0.065 Uiso 1 1 calc R . . A 1
C36 C 0.3008(8) 0.6196(3) 0.4073(4) 0.076(2) Uani 1 1 d . . . . .
H36A H 0.2909 0.6532 0.3810 0.114 Uiso 1 1 calc GR . . A .
H36B H 0.3694 0.6257 0.4354 0.114 Uiso 1 1 calc GR . . A .
H36C H 0.2339 0.6166 0.4263 0.114 Uiso 1 1 calc GR . . A .
C37 C 0.5483(5) 0.4554(3) 0.4396(2) 0.0444(14) Uani 1 1 d . . . . .
H37A H 0.5859 0.4723 0.4760 0.053 Uiso 1 1 calc R . . . .
H37B H 0.5309 0.4886 0.4125 0.053 Uiso 1 1 calc R . . . .
C38 C 0.6262(6) 0.4142(4) 0.4186(3) 0.074(2) Uani 1 1 d . . . . .
H38A H 0.5886 0.3968 0.3830 0.111 Uiso 1 1 calc GR . . . .
H38B H 0.6472 0.3826 0.4464 0.111 Uiso 1 1 calc GR . . . .
H38C H 0.6951 0.4354 0.4123 0.111 Uiso 1 1 calc GR . . . .
C39 C 0.4204(6) 0.2840(3) 0.4164(4) 0.069(2) Uani 1 1 d D . . A 1
C40 C 0.4782(10) 0.2301(5) 0.4398(5) 0.056(3) Uiso 0.58 1 d D . P . .
C40A C 0.4983(13) 0.2579(8) 0.4618(6) 0.055(4) Uiso 0.42 1 d D . P A 1
C41 C 0.0763(6) 0.2243(2) 0.3626(2) 0.0407(13) Uani 1 1 d . . . . .
H41A H 0.0177 0.2040 0.3807 0.049 Uiso 1 1 calc R . . . .
H41B H 0.1487 0.2020 0.3726 0.049 Uiso 1 1 calc R . . . .
C42 C 0.0413(6) 0.2221(3) 0.3014(3) 0.0522(16) Uani 1 1 d . . . . .
H42A H 0.0993 0.2416 0.2829 0.078 Uiso 1 1 calc GR . . . .
H42B H -0.0319 0.2427 0.2911 0.078 Uiso 1 1 calc GR . . . .
H42C H 0.0329 0.1807 0.2891 0.078 Uiso 1 1 calc GR . . . .

loop_
_atom_site_aniso_label
_atom_site_aniso_U_11
_atom_site_aniso_U_22
_atom_site_aniso_U_33
_atom_site_aniso_U_23
_atom_site_aniso_U_13
_atom_site_aniso_U_12
Re1 0.03654(14) 0.03209(13) 0.02288(12) 0.00760(9) -0.00626(9) -0.00452(9)
O21 0.057(3) 0.058(3) 0.031(2) 0.0020(19) 0.0054(19) -0.005(2)
O22 0.071(3) 0.042(2) 0.034(2) 0.0169(18) -0.016(2) -0.012(2)
O23 0.038(2) 0.0301(18) 0.0238(16) 0.0087(14) -0.0052(15) -0.0033(15)
O24 0.041(2) 0.0312(18) 0.0265(17) 0.0038(14) -0.0079(15) -0.0092(15)
O25 0.0233(19) 0.046(2) 0.057(2) 0.0028(19) -0.0036(17) -0.0024(16)
O26 0.056(3) 0.035(2) 0.034(2) 0.0036(16) -0.0124(18) -0.0021(18)
C51 0.020(2) 0.036(3) 0.026(2) 0.003(2) 0.0050(19) -0.0019(19)
C52 0.026(3) 0.038(3) 0.025(2) 0.005(2) 0.000(2) -0.002(2)
C53 0.034(3) 0.038(3) 0.037(3) 0.001(2) -0.001(2) -0.008(2)
C54 0.029(3) 0.059(4) 0.028(3) -0.011(2) 0.002(2) -0.006(2)
C55 0.022(3) 0.061(4) 0.026(2) 0.007(2) 0.007(2) -0.002(2)
C56 0.027(3) 0.046(3) 0.025(2) 0.009(2) 0.001(2) 0.000(2)
C61 0.036(3) 0.043(3) 0.054(4) 0.008(3) -0.014(3) -0.001(3)
C62 0.038(3) 0.048(3) 0.049(3) 0.019(3) -0.026(3) -0.014(3)
C63 0.067(5) 0.042(3) 0.058(4) 0.005(3) -0.019(3) -0.005(3)
C64 0.043(4) 0.055(4) 0.065(4) 0.003(3) -0.007(3) -0.020(3)
C65 0.041(4) 0.070(5) 0.113(7) -0.001(5) 0.006(4) -0.012(4)
C66 0.040(4) 0.053(4) 0.100(6) -0.002(4) -0.002(4) -0.008(3)
Ce1 0.02106(13) 0.02861(14) 0.01185(11) -0.00172(9) 0.00357(9) -0.00197(10)
Co1 0.0200(4) 0.0272(4) 0.0116(3) 0.0005(3) 0.0013(3) -0.0022(3)
Co2 0.0214(4) 0.0243(4) 0.0107(3) -0.0003(3) 0.0022(3) 0.0006(3)
P1 0.0369(7) 0.0232(6) 0.0167(5) -0.0013(4) 0.0059(5) -0.0026(5)
P2 0.0215(6) 0.0423(7) 0.0159(5) 0.0039(5) 0.0019(4) -0.0076(5)
P3 0.0227(6) 0.0348(6) 0.0216(6) -0.0040(5) -0.0020(5) 0.0054(5)
P4 0.0233(7) 0.0291(7) 0.0158(6) -0.0003(5) 0.0017(5) 0.0062(6)
P4A 0.046(3) 0.030(2) 0.022(2) 0.009(2) 0.018(2) 0.012(2)
P5 0.0239(7) 0.0294(7) 0.0141(6) -0.0001(5) 0.0002(5) -0.0045(6)
P5A 0.015(2) 0.038(3) 0.014(2) -0.005(2) 0.0026(19) -0.001(2)
P6 0.0193(7) 0.0234(7) 0.0160(6) 0.0020(5) 0.0012(5) 0.0002(5)
P6A 0.014(2) 0.027(2) 0.011(2) -0.0020(19) 0.0035(18) -0.0043(19)
O1 0.040(2) 0.036(2) 0.048(2) 0.0003(17) 0.0174(18) -0.0081(16)
O2 0.0326(19) 0.0276(17) 0.0343(18) 0.0030(14) 0.0035(15) 0.0021(14)
O3 0.0265(19) 0.066(3) 0.0265(18) 0.0160(17) 0.0027(15) 0.0071(17)
O4 0.0281(18) 0.0355(19) 0.0327(18) -0.0007(15) 0.0052(15) -0.0122(15)
O5 0.037(2) 0.0318(19) 0.055(2) 0.0000(18) 0.0027(18) 0.0084(16)
O6 0.0237(18) 0.052(2) 0.0296(18) -0.0001(16) 0.0084(15) -0.0013(16)
O7 0.111(4) 0.0272(19) 0.0172(17) 0.0061(14) 0.009(2) -0.005(2)
O8 0.032(2) 0.076(3) 0.0193(17) -0.0004(18) 0.0021(15) -0.0212(19)
O9 0.038(2) 0.082(3) 0.0283(19) -0.020(2) -0.0051(17) 0.031(2)
O10 0.036(2) 0.045(2) 0.0271(18) 0.0033(16) 0.0065(15) 0.0090(17)
O11 0.022(2) 0.053(3) 0.024(2) -0.006(2) 0.0015(17) 0.002(2)
O12 0.050(2) 0.040(2) 0.0309(19) 0.0070(16) 0.0026(17) 0.0199(18)
O12A 0.058(4) 0.055(4) 0.057(5) -0.0011(19) 0.0104(19) -0.001(2)
O13 0.047(3) 0.032(2) 0.021(2) -0.0014(19) 0.008(2) -0.008(2)
O14 0.0274(19) 0.062(3) 0.0265(18) -0.0077(17) 0.0002(15) -0.0143(17)
O14A 0.079(16) 0.047(4) 0.044(11) 0.012(5) 0.037(12) 0.023(6)
O15 0.023(2) 0.030(2) 0.026(2) 0.0023(17) 0.0035(17) 0.0024(17)
O16 0.0263(17) 0.0285(17) 0.0273(16) -0.0023(14) 0.0046(14) -0.0015(14)
O16A 0.026(4) 0.030(4) 0.027(4) -0.001(2) 0.005(2) 0.001(2)
O17 0.026(2) 0.048(3) 0.0138(18) 0.0063(18) 0.0009(16) 0.014(2)
O17A 0.059(7) 0.052(7) 0.046(6) 0.008(5) 0.011(5) 0.002(5)
O18 0.028(2) 0.038(2) 0.0170(19) -0.0014(17) 0.0030(16) -0.0056(18)
O18A 0.022(5) 0.023(5) 0.013(5) -0.005(4) 0.000(4) -0.001(4)
O19 0.037(3) 0.022(2) 0.022(2) -0.0028(16) 0.0091(18) 0.0008(17)
O19A 0.016(5) 0.018(5) 0.011(4) -0.005(4) 0.002(4) 0.001(4)
O20 0.110(4) 0.051(3) 0.047(3) 0.001(2) 0.000(3) -0.017(3)
C1 0.086(5) 0.063(4) 0.018(3) -0.010(3) 0.009(3) -0.039(4)
C2 0.078(5) 0.051(4) 0.016(2) -0.007(2) 0.014(3) 0.007(3)
C3 0.035(3) 0.066(4) 0.010(2) 0.004(2) 0.005(2) -0.011(3)
C4 0.053(4) 0.049(3) 0.013(2) 0.007(2) -0.001(2) 0.012(3)
C5 0.032(3) 0.105(6) 0.017(2) -0.003(3) -0.003(2) -0.016(3)
C6 0.043(3) 0.035(3) 0.0095(19) 0.0043(18) 0.0043(19) -0.003(2)
C7 0.031(3) 0.047(3) 0.016(2) -0.002(2) 0.0098(19) -0.008(2)
C8 0.036(3) 0.061(4) 0.014(2) 0.001(2) 0.012(2) 0.016(3)
C9 0.048(3) 0.033(3) 0.017(2) -0.0030(19) 0.012(2) 0.007(2)
C10 0.037(3) 0.043(3) 0.011(2) -0.0070(19) 0.0011(19) -0.003(2)
C11 0.064(6) 0.069(6) 0.062(6) 0.008(4) 0.020(4) -0.007(5)
C11A 0.051(5) 0.051(5) 0.055(5) 0.003(4) 0.025(4) -0.011(4)
C12 0.066(5) 0.067(5) 0.066(5) 0.002(3) 0.011(3) 0.001(3)
C12A 0.056(4) 0.060(4) 0.059(4) -0.001(3) 0.013(3) -0.006(3)
C13 0.061(4) 0.032(3) 0.036(3) 0.004(2) -0.001(3) 0.006(3)
C14 0.046(3) 0.037(3) 0.045(3) -0.007(3) -0.021(3) 0.017(3)
C15 0.032(3) 0.062(4) 0.029(3) 0.010(3) 0.000(2) 0.003(3)
C16 0.042(4) 0.086(5) 0.054(4) 0.026(4) 0.015(3) 0.024(3)
C17 0.041(3) 0.046(3) 0.042(3) -0.013(3) 0.013(3) -0.018(3)
C18 0.049(4) 0.052(4) 0.053(4) -0.008(3) 0.018(3) -0.024(3)
C19 0.035(4) 0.044(4) 0.118(7) -0.006(4) 0.003(4) 0.004(3)
C20 0.051(4) 0.043(4) 0.100(6) -0.027(4) -0.011(4) 0.011(3)
C21 0.032(3) 0.077(4) 0.039(3) 0.009(3) 0.017(3) 0.008(3)
C22 0.037(3) 0.071(4) 0.067(4) 0.016(4) 0.026(3) 0.020(3)
C31 0.034(3) 0.044(3) 0.058(4) 0.011(3) -0.009(3) -0.006(3)
C32 0.038(3) 0.054(4) 0.046(3) 0.011(3) 0.000(3) -0.002(3)
C33 0.051(4) 0.047(3) 0.031(3) 0.003(2) 0.002(3) 0.017(3)
C34 0.093(6) 0.114(7) 0.048(4) -0.004(4) -0.003(4) 0.070(6)
C35 0.072(5) 0.049(4) 0.042(3) 0.009(3) 0.009(3) -0.016(3)
C36 0.119(7) 0.036(4) 0.079(5) 0.003(4) 0.034(5) 0.004(4)
C37 0.044(3) 0.054(4) 0.033(3) -0.012(3) 0.002(3) -0.012(3)
C38 0.042(4) 0.120(7) 0.063(5) -0.017(5) 0.021(4) -0.020(4)
C39 0.051(4) 0.049(4) 0.106(7) 0.015(4) 0.010(4) 0.005(3)
C41 0.058(4) 0.035(3) 0.030(3) 0.003(2) 0.011(3) -0.005(3)
C42 0.057(4) 0.055(4) 0.042(3) -0.004(3) 0.002(3) -0.003(3)

loop_
_atom_type_symbol
_atom_type_description
_atom_type_scat_dispersion_real
_atom_type_scat_dispersion_imag
_atom_type_scat_source
C C 0.0181 0.0091 'International Tables Vol C Tables 4.2.6.8 and 6.1.1.4'
H H 0.0000 0.0000 'International Tables Vol C Tables 4.2.6.8 and 6.1.1.4'
Ce Ce -1.8482 9.6596 'International Tables Vol C Tables 4.2.6.8 and 6.1.1.4'
Co Co -2.3653 3.6143 'International Tables Vol C Tables 4.2.6.8 and 6.1.1.4'
O O 0.0492 0.0322 'International Tables Vol C Tables 4.2.6.8 and 6.1.1.4'
P P 0.2955 0.4335 'International Tables Vol C Tables 4.2.6.8 and 6.1.1.4'
Re Re -5.2083 5.8923 'International Tables Vol C Tables 4.2.6.8 and 6.1.1.4'

loop_
_geom_angle_atom_site_label_1
_geom_angle_atom_site_label_2
_geom_angle_atom_site_label_3
_geom_angle
O21 Re1 O23 91.39(17)
O21 Re1 O24 106.16(18)
O21 Re1 O25 162.04(18)
O21 Re1 O26 85.7(2)
O22 Re1 O21 101.4(2)
O22 Re1 O23 162.34(18)
O22 Re1 O24 87.40(17)
O22 Re1 O25 88.6(2)
O22 Re1 O26 108.73(17)
O23 Re1 O25 82.52(16)
O24 Re1 O23 77.28(14)
O24 Re1 O25 89.04(16)
O24 Re1 O26 158.01(16)
O26 Re1 O23 84.11(15)
O26 Re1 O25 76.88(17)
C51 O23 Re1 116.3(3)
C52 O24 Re1 119.0(3)
C61 O25 Re1 116.2(4)
C62 O26 Re1 116.1(4)
O23 C51 C52 114.1(4)
O23 C51 C56 126.2(5)
C56 C51 C52 119.8(5)
O24 C52 C51 113.3(4)
C53 C52 O24 125.2(5)
C53 C52 C51 121.5(5)
C52 C53 C54 118.7(5)
C55 C54 C53 120.3(5)
C54 C55 C56 120.8(5)
C51 C56 C55 118.9(5)
O25 C61 C62 114.4(6)
O25 C61 C66 126.2(6)
C62 C61 C66 119.4(6)
C61 C62 O26 114.9(5)
C61 C62 C63 122.8(7)
C63 C62 O26 122.3(7)
C62 C63 C64 117.4(7)
C65 C64 C63 120.7(6)
C64 C65 C66 120.2(7)
C61 C66 C65 119.5(8)
O7 Ce1 O10 77.99(15)
O7 Ce1 O17 115.80(17)
O7 Ce1 O17A 141.5(6)
O7 Ce1 O18A 125.7(3)
O7 Ce1 O19A 80.1(3)
O7 Ce1 O20 134.08(13)
O8 Ce1 O7 74.40(14)
O8 Ce1 O9 76.34(14)
O8 Ce1 O10 71.71(13)
O8 Ce1 O17 140.76(14)
O8 Ce1 O17A 129.4(5)
O8 Ce1 O18 113.65(13)
O8 Ce1 O18A 120.1(3)
O8 Ce1 O19A 154.3(3)
O8 Ce1 O20 72.00(16)
O9 Ce1 O7 73.64(14)
O9 Ce1 O10 141.79(11)
O9 Ce1 O17 71.44(12)
O9 Ce1 O17A 83.0(5)
O9 Ce1 O18A 155.9(3)
O9 Ce1 O19A 99.2(4)
O9 Ce1 O20 68.71(17)
O10 Ce1 O20 118.55(16)
O17 Ce1 O10 145.65(12)
O17 Ce1 O20 75.81(17)
O17A Ce1 O10 134.0(6)
O17A Ce1 O18A 72.9(6)
O17A Ce1 O20 57.5(5)
O18 Ce1 O7 153.18(14)
O18 Ce1 O9 132.47(14)
O18 Ce1 O10 80.58(13)
O18 Ce1 O17 75.13(14)
O18 Ce1 O20 71.05(15)
O18A Ce1 O10 62.1(3)
O18A Ce1 O20 98.3(3)
O19 Ce1 O7 82.36(12)
O19 Ce1 O8 143.26(15)
O19 Ce1 O9 123.88(16)
O19 Ce1 O10 75.93(13)
O19 Ce1 O17 75.18(14)
O19 Ce1 O18 76.92(14)
O19 Ce1 O20 141.15(14)
O19A Ce1 O10 100.6(3)
O19A Ce1 O17A 73.9(6)
O19A Ce1 O18A 73.4(5)
O19A Ce1 O20 130.6(3)
P1 Co1 P2 91.75(5)
P3 Co1 P1 90.40(5)
P3 Co1 P2 93.92(5)
C1 Co1 P1 92.26(19)
C1 Co1 P2 146.4(2)
C1 Co1 P3 119.4(2)
C2 Co1 P1 98.70(18)
C2 Co1 P2 107.6(2)
C2 Co1 P3 156.2(2)
C2 Co1 C1 38.8(3)
C3 Co1 P1 135.09(18)
C3 Co1 P2 88.30(15)
C3 Co1 P3 134.41(17)
C3 Co1 C1 65.8(2)
C3 Co1 C2 39.8(2)
C4 Co1 P1 158.25(18)
C4 Co1 P2 107.73(18)
C4 Co1 P3 97.62(16)
C4 Co1 C1 66.2(3)
C4 Co1 C2 66.7(2)
C4 Co1 C3 39.7(2)
C4 Co1 C5 39.6(2)
C5 Co1 P1 120.5(2)
C5 Co1 P2 147.4(2)
C5 Co1 P3 91.0(2)
C5 Co1 C1 38.7(3)
C5 Co1 C2 65.4(3)
C5 Co1 C3 65.9(2)
P4 Co2 P5 90.36(6)
P4 Co2 P6 91.39(6)
P4A Co2 P6A 91.3(2)
P5A Co2 P4A 92.9(2)
P5A Co2 P6A 94.9(2)
P5A Co2 C6 96.5(2)
P6 Co2 P5 93.34(6)
C6 Co2 P4 146.75(15)
C6 Co2 P4A 157.4(2)
C6 Co2 P5 122.36(15)
C6 Co2 P6 92.28(14)
C6 Co2 P6A 108.32(19)
C7 Co2 P4 107.18(15)
C7 Co2 P4A 133.9(2)
C7 Co2 P5 159.13(14)
C7 Co2 P5A 133.1(2)
C7 Co2 P6 97.34(15)
C7 Co2 P6A 88.16(19)
C7 Co2 C6 39.6(2)
C7 Co2 C10 66.6(2)
C8 Co2 P4 87.61(15)
C8 Co2 P4A 97.7(2)
C8 Co2 P5 133.43(18)
C8 Co2 P5A 155.1(2)
C8 Co2 P6 133.21(18)
C8 Co2 P6A 107.2(2)
C8 Co2 C6 66.2(2)
C8 Co2 C7 39.7(2)
C8 Co2 C9 39.6(2)
C8 Co2 C10 66.2(2)
C9 Co2 P4 106.45(15)
C9 Co2 P4A 90.9(2)
C9 Co2 P5 97.74(16)
C9 Co2 P5A 118.2(2)
C9 Co2 P6 158.84(15)
C9 Co2 P6A 146.7(2)
C9 Co2 C6 66.56(19)
C9 Co2 C7 66.9(2)
C9 Co2 C10 39.6(2)
C10 Co2 P4 145.95(15)
C10 Co2 P4A 120.4(2)
C10 Co2 P5 92.55(15)
C10 Co2 P5A 89.0(2)
C10 Co2 P6 122.25(15)
C10 Co2 P6A 147.8(2)
C10 Co2 C6 39.55(19)
O1 P1 Co1 110.35(16)
O2 P1 Co1 105.82(13)
O2 P1 O1 100.77(19)
O7 P1 Co1 120.16(15)
O7 P1 O1 107.5(2)
O7 P1 O2 110.5(2)
O3 P2 Co1 110.87(16)
O4 P2 Co1 106.07(14)
O4 P2 O3 100.1(2)
O8 P2 Co1 120.74(15)
O8 P2 O3 106.5(2)
O8 P2 O4 110.7(2)
O5 P3 Co1 111.97(16)
O5 P3 O6 98.7(2)
O6 P3 Co1 107.92(14)
O9 P3 Co1 118.77(15)
O9 P3 O5 108.3(2)
O9 P3 O6 109.3(2)
O11 P4 Co2 112.02(18)
O11 P4 O12 100.7(2)
O12 P4 Co2 103.98(15)
O17 P4 Co2 120.65(17)
O17 P4 O11 107.9(2)
O17 P4 O12 109.7(2)
O12 P4A Co2 109.6(4)
O12 P4A O12A 110.3(10)
O12A P4A Co2 102.8(10)
O17A P4A Co2 120.1(9)
O17A P4A O12 104.3(10)
O17A P4A O12A 109.6(14)
O13 P5 Co2 108.89(19)
O13 P5 O14 99.0(2)
O14 P5 Co2 106.58(15)
O18 P5 Co2 120.63(17)
O18 P5 O13 109.1(2)
O18 P5 O14 110.5(2)
O14 P5A Co2 112.0(3)
O14A P5A Co2 108.1(9)
O14A P5A O14 108.3(10)
O18A P5A Co2 117.4(7)
O18A P5A O14 98.7(7)
O18A P5A O14A 111.8(10)
O15 P6 Co2 113.13(16)
O15 P6 O16 99.0(2)
O16 P6 Co2 103.84(13)
O19 P6 Co2 120.29(17)
O19 P6 O15 107.1(2)
O19 P6 O16 111.4(2)
O16 P6A Co2 108.4(3)
O16 P6A O16A 106.1(7)
O16A P6A Co2 107.2(7)
O19A P6A Co2 119.7(6)
O19A P6A O16 105.1(6)
O19A P6A O16A 109.6(9)
C11 O1 P1 131.4(9)
C11A O1 P1 111.4(6)
C13 O2 P1 119.8(3)
C15 O3 P2 120.7(3)
C17 O4 P2 119.0(4)
C19 O5 P3 120.2(4)
C21 O6 P3 119.7(4)
P1 O7 Ce1 138.6(2)
P2 O8 Ce1 137.6(2)
P3 O9 Ce1 140.2(2)
C31 O11 P4 120.6(4)
C33 O12 P4 117.5(4)
C33 O12 P4A 134.7(4)
C35 O13 P5 123.7(4)
C37 O14 P5 113.8(4)
C37 O14 P5A 139.2(4)
C39 O15 P6 120.0(4)
C41 O16 P6 122.1(3)
C41 O16 P6A 136.0(4)
P4 O17 Ce1 138.2(2)
P4A O17A Ce1 137.5(13)
P5 O18 Ce1 137.8(2)
P5A O18A Ce1 138.1(9)
P6 O19 Ce1 139.0(2)
P6A O19A Ce1 136.4(8)
C2 C1 Co1 70.5(3)
C5 C1 Co1 70.2(3)
C5 C1 C2 108.7(6)
C1 C2 Co1 70.7(3)
C1 C2 C3 107.7(6)
C3 C2 Co1 70.0(3)
C2 C3 Co1 70.1(3)
C4 C3 Co1 69.4(3)
C4 C3 C2 107.6(5)
C3 C4 Co1 70.9(3)
C5 C4 Co1 70.7(3)
C5 C4 C3 107.1(6)
C1 C5 Co1 71.0(4)
C1 C5 C4 108.9(6)
C4 C5 Co1 69.7(3)
C7 C6 Co2 69.7(3)
C7 C6 C10 108.1(5)
C10 C6 Co2 70.1(3)
C6 C7 Co2 70.7(3)
C8 C7 Co2 69.9(3)
C8 C7 C6 107.3(5)
C7 C8 Co2 70.3(3)
C9 C8 Co2 70.3(3)
C9 C8 C7 108.9(5)
C8 C9 Co2 70.1(3)
C8 C9 C10 107.6(5)
C10 C9 Co2 70.7(3)
C6 C10 Co2 70.3(3)
C9 C10 Co2 69.7(3)
C9 C10 C6 108.1(5)
C12 C11 O1 123.4(15)
O1 C11A C12A 98.2(11)
O2 C13 C14 108.7(5)
O3 C15 C16 108.4(5)
O4 C17 C18 109.2(5)
O5 C19 C20 110.6(6)
O6 C21 C22 111.2(5)
C32 C31 O11 105.2(5)
O12 C33 C34 109.0(5)
O13 C35 C36 106.3(5)
O14 C37 C38 111.8(5)
O15 C39 C40 107.8(7)
C40A C39 O15 116.4(9)
C40A C39 C40 33.2(7)
C40A C40 C39 71.7(7)
C40 C40A C39 75.1(8)
O16 C41 C42 114.1(5)

loop_
_geom_bond_atom_site_label_1
_geom_bond_atom_site_label_2
_geom_bond_distance
Re1 O21 1.724(4)
Re1 O22 1.717(4)
Re1 O23 2.042(3)
Re1 O24 1.934(3)
Re1 O25 2.049(4)
Re1 O26 1.967(4)
O23 C51 1.327(6)
O24 C52 1.363(6)
O25 C61 1.325(7)
O26 C62 1.390(8)
C51 C52 1.405(7)
C51 C56 1.382(7)
C52 C53 1.360(7)
C53 C54 1.398(7)
C54 C55 1.385(8)
C55 C56 1.389(8)
C61 C62 1.363(9)
C61 C66 1.383(10)
C62 C63 1.387(9)
C63 C64 1.394(10)
C64 C65 1.382(11)
C65 C66 1.392(10)
Ce1 O7 2.429(4)
Ce1 O8 2.415(3)
Ce1 O9 2.424(4)
Ce1 O10 2.631(3)
Ce1 O17 2.433(4)
Ce1 O17A 2.45(2)
Ce1 O18 2.423(4)
Ce1 O18A 2.552(14)
Ce1 O19 2.411(4)
Ce1 O19A 2.435(14)
Ce1 O20 2.639(5)
Co1 P1 2.1655(13)
Co1 P2 2.1684(14)
Co1 P3 2.1488(14)
Co1 C1 2.084(6)
Co1 C2 2.081(5)
Co1 C3 2.080(5)
Co1 C4 2.060(5)
Co1 C5 2.074(6)
Co2 P4 2.1697(15)
Co2 P4A 2.130(6)
Co2 P5 2.1985(16)
Co2 P5A 2.096(5)
Co2 P6 2.1819(15)
Co2 P6A 2.162(5)
Co2 C6 2.097(4)
Co2 C7 2.085(5)
Co2 C8 2.079(5)
Co2 C9 2.082(5)
Co2 C10 2.095(4)
P1 O1 1.602(4)
P1 O2 1.596(4)
P1 O7 1.497(4)
P2 O3 1.624(4)
P2 O4 1.603(4)
P2 O8 1.503(3)
P3 O5 1.604(4)
P3 O6 1.605(4)
P3 O9 1.497(4)
P4 O11 1.605(4)
P4 O12 1.633(4)
P4 O17 1.503(4)
P4A O12 1.534(7)
P4A O12A 1.69(3)
P4A O17A 1.47(2)
P5 O13 1.612(5)
P5 O14 1.625(4)
P5 O18 1.506(4)
P5A O14 1.610(6)
P5A O14A 1.59(2)
P5A O18A 1.515(15)
P6 O15 1.617(4)
P6 O16 1.626(3)
P6 O19 1.502(4)
P6A O16 1.531(6)
P6A O16A 1.592(17)
P6A O19A 1.511(14)
O1 C11 1.375(16)
O1 C11A 1.528(14)
O2 C13 1.444(6)
O3 C15 1.442(6)
O4 C17 1.455(6)
O5 C19 1.445(8)
O6 C21 1.468(6)
O11 C31 1.499(7)
O12 C33 1.435(6)
O13 C35 1.469(8)
O14 C37 1.450(7)
O15 C39 1.444(8)
O16 C41 1.454(6)
C1 C2 1.385(10)
C1 C5 1.379(10)
C2 C3 1.418(8)
C3 C4 1.405(8)
C4 C5 1.402(9)
C6 C7 1.416(7)
C6 C10 1.418(7)
C7 C8 1.415(8)
C8 C9 1.410(8)
C9 C10 1.414(7)
C11 C12 1.31(2)
C11A C12A 1.59(2)
C13 C14 1.505(8)
C15 C16 1.477(8)
C17 C18 1.486(8)
C19 C20 1.481(10)
C21 C22 1.490(8)
C31 C32 1.455(8)
C33 C34 1.483(9)
C35 C36 1.473(9)
C37 C38 1.457(9)
C39 C40 1.462(12)
C39 C40A 1.437(12)
C40 C40A 0.828(18)
C41 C42 1.463(8)

loop_
_geom_torsion_atom_site_label_1
_geom_torsion_atom_site_label_2
_geom_torsion_atom_site_label_3
_geom_torsion_atom_site_label_4
_geom_torsion
Re1 O23 C51 C52 -2.6(5)
Re1 O23 C51 C56 177.6(4)
Re1 O24 C52 C51 2.4(6)
Re1 O24 C52 C53 -178.5(4)
Re1 O25 C61 C62 -9.1(7)
Re1 O25 C61 C66 172.9(6)
Re1 O26 C62 C61 8.8(6)
Re1 O26 C62 C63 -170.8(4)
O23 C51 C52 O24 0.3(6)
O23 C51 C52 C53 -178.9(5)
O23 C51 C56 C55 178.7(5)
O24 C52 C53 C54 -179.7(5)
O25 C61 C62 O26 0.4(7)
O25 C61 C62 C63 180.0(5)
O25 C61 C66 C65 -179.5(7)
O26 C62 C63 C64 179.0(5)
C51 C52 C53 C54 -0.6(8)
C52 C51 C56 C55 -1.0(7)
C52 C53 C54 C55 0.5(8)
C53 C54 C55 C56 -0.7(8)
C54 C55 C56 C51 1.0(8)
C56 C51 C52 O24 -179.9(4)
C56 C51 C52 C53 0.9(8)
C61 C62 C63 C64 -0.5(9)
C62 C61 C66 C65 2.6(11)
C62 C63 C64 C65 2.2(10)
C63 C64 C65 C66 -1.5(13)
C64 C65 C66 C61 -1.0(13)
C66 C61 C62 O26 178.5(6)
C66 C61 C62 C63 -1.9(10)
Co1 P1 O1 C11 -140.0(11)
Co1 P1 O1 C11A -121.5(7)
Co1 P1 O2 C13 -174.4(4)
Co1 P1 O7 Ce1 -7.2(6)
Co1 P2 O3 C15 -108.5(4)
Co1 P2 O4 C17 173.6(3)
Co1 P2 O8 Ce1 -13.4(5)
Co1 P3 O5 C19 -98.2(5)
Co1 P3 O6 C21 174.7(3)
Co1 P3 O9 Ce1 -11.7(5)
Co1 C1 C2 C3 -60.6(4)
Co1 C1 C5 C4 59.6(4)
Co1 C2 C3 C4 -59.6(3)
Co1 C3 C4 C5 -61.8(3)
Co1 C4 C5 C1 -60.5(4)
Co2 P4 O11 C31 -107.8(4)
Co2 P4 O12 C33 -178.0(4)
Co2 P4 O17 Ce1 2.3(5)
Co2 P4A O12 C33 -153.9(5)
Co2 P4A O17A Ce1 -28(3)
Co2 P5 O13 C35 -112.7(5)
Co2 P5 O14 C37 -175.3(3)
Co2 P5 O18 Ce1 4.3(5)
Co2 P5A O14 C37 -143.2(6)
Co2 P5A O18A Ce1 -21.5(15)
Co2 P6 O15 C39 -86.9(5)
Co2 P6 O16 C41 -177.1(3)
Co2 P6 O19 Ce1 2.1(5)
Co2 P6A O16 C41 -160.4(5)
Co2 P6A O19A Ce1 -27.5(15)
Co2 C6 C7 C8 -60.6(3)
Co2 C6 C10 C9 59.7(3)
Co2 C7 C8 C9 -60.0(3)
Co2 C8 C9 C10 -61.1(3)
Co2 C9 C10 C6 -60.1(3)
P1 O1 C11 C12 108.2(19)
P1 O1 C11A C12A 175.5(8)
P1 O2 C13 C14 -170.5(4)
P2 O3 C15 C16 161.7(4)
P2 O4 C17 C18 128.5(5)
P3 O5 C19 C20 -100.5(6)
P3 O6 C21 C22 101.3(6)
P4 O11 C31 C32 -140.8(4)
P4 O12 C33 C34 123.8(6)
P4A O12 C33 C34 -171.1(7)
P5 O13 C35 C36 172.1(5)
P5 O14 C37 C38 -109.4(6)
P5A O14 C37 C38 -45.9(9)
P6 O15 C39 C40 -165.0(7)
P6 O15 C39 C40A 160.3(9)
P6 O16 C41 C42 -80.0(6)
P6A O16 C41 C42 -10.6(9)
O1 P1 O2 C13 -59.4(4)
O1 P1 O7 Ce1 -134.5(4)
O2 P1 O1 C11 108.5(11)
O2 P1 O1 C11A 127.0(7)
O2 P1 O7 Ce1 116.4(4)
O3 P2 O4 C17 -71.1(4)
O3 P2 O8 Ce1 -140.9(4)
O4 P2 O3 C15 139.8(4)
O4 P2 O8 Ce1 111.2(4)
O5 P3 O6 C21 -68.7(4)
O5 P3 O9 Ce1 -140.8(4)
O6 P3 O5 C19 148.4(5)
O6 P3 O9 Ce1 112.6(4)
O7 P1 O1 C11 -7.2(11)
O7 P1 O1 C11A 11.3(7)
O7 P1 O2 C13 54.1(4)
O8 P2 O3 C15 24.6(5)
O8 P2 O4 C17 41.0(4)
O9 P3 O5 C19 34.6(5)
O9 P3 O6 C21 44.2(4)
O11 P4 O12 C33 -61.9(4)
O11 P4 O17 Ce1 -128.2(4)
O12 P4 O11 C31 142.3(4)
O12 P4 O17 Ce1 122.9(4)
O12 P4A O17A Ce1 -151.3(17)
O12A P4A O12 C33 93.6(12)
O12A P4A O17A Ce1 91(2)
O13 P5 O14 C37 -62.4(4)
O13 P5 O18 Ce1 -122.8(4)
O14 P5 O13 C35 136.3(5)
O14 P5 O18 Ce1 129.4(3)
O14 P5A O18A Ce1 -141.9(11)
O14A P5A O14 C37 97.7(10)
O14A P5A O18A Ce1 104.2(15)
O15 P6 O16 C41 -60.4(4)
O15 P6 O19 Ce1 -128.9(4)
O15 C39 C40 C40A -111.2(16)
O15 C39 C40A C40 82.2(17)
O16 P6 O15 C39 163.7(5)
O16 P6 O19 Ce1 123.8(4)
O16 P6A O19A Ce1 -149.5(10)
O16A P6A O16 C41 84.8(8)
O16A P6A O19A Ce1 96.9(13)
O17 P4 O11 C31 27.4(5)
O17 P4 O12 C33 51.7(5)
O17A P4A O12 C33 -24.0(13)
O18 P5 O13 C35 20.8(6)
O18 P5 O14 C37 52.0(4)
O18A P5A O14 C37 -18.8(10)
O19 P6 O15 C39 47.9(6)
O19 P6 O16 C41 52.0(4)
O19A P6A O16 C41 -31.3(9)
C1 C2 C3 Co1 61.0(4)
C1 C2 C3 C4 1.4(6)
C2 C1 C5 Co1 -60.2(4)
C2 C1 C5 C4 -0.6(6)
C2 C3 C4 Co1 60.0(3)
C2 C3 C4 C5 -1.8(6)
C3 C4 C5 Co1 61.9(3)
C3 C4 C5 C1 1.5(6)
C5 C1 C2 Co1 60.1(4)
C5 C1 C2 C3 -0.5(6)
C6 C7 C8 Co2 61.1(3)
C6 C7 C8 C9 1.1(5)
C7 C6 C10 Co2 -59.6(3)
C7 C6 C10 C9 0.1(5)
C7 C8 C9 Co2 60.0(3)
C7 C8 C9 C10 -1.1(5)
C8 C9 C10 Co2 60.7(3)
C8 C9 C10 C6 0.6(5)
C10 C6 C7 Co2 59.9(3)
C10 C6 C7 C8 -0.7(5)
